data_7060943
loop_
_publ_author_name
'Mati, Soumya Sundar'
'Konar, Saugata'
'Samai, Boby'

_publ_section_title
;
 Synthesis of an unprecedented H-stitched binuclear crystal structure
 based on selective fluorescence recognition of Zn2+ in newly synthesized
 Schiff base ligand with DFT and imaging application in living cells
;
_journal_issue 39
_journal_name_full 'New Journal of Chemistry'
_journal_page_first 18459
_journal_page_last 18471
_journal_paper_doi 10.1039/D1NJ03471E
_journal_volume 45
_journal_year 2021
_chemical_formula_moiety 'C22 H19 N8 O2 Zn, Cl O4'
_chemical_formula_sum 'C22 H19 Cl N8 O6 Zn'
_chemical_formula_weight 592.29
_space_group_IT_number 2
_space_group_name_Hall '-P 1'
_space_group_name_H-M_alt 'P -1'
_symmetry_cell_setting triclinic
_symmetry_space_group_name_H-M 'P -1'
_atom_sites_solution_hydrogens geom
_atom_sites_solution_primary direct
_atom_sites_solution_secondary difmap
_audit_creation_method SHELXL-97
_audit_update_record
;
2021-05-25 deposited with the CCDC.	2021-09-06 downloaded from the CCDC.
;
_cell_angle_alpha 94.404(2)
_cell_angle_beta 109.640(2)
_cell_angle_gamma 101.574(2)
_cell_formula_units_Z 4
_cell_length_a 13.2000(4)
_cell_length_b 13.6170(4)
_cell_length_c 17.2854(6)
_cell_measurement_reflns_used 7390
_cell_measurement_temperature 293(2)
_cell_measurement_theta_max 24.8
_cell_measurement_theta_min 1.27
_cell_volume 2831.46(16)
_computing_structure_refinement 'SHELXL-97 (Sheldrick, 2008)'
_computing_structure_solution 'SHELXS-97 (Sheldrick, 2008)'
_diffrn_ambient_temperature 293(2)
_diffrn_measured_fraction_theta_full 0.988
_diffrn_measured_fraction_theta_max 0.988
_diffrn_measurement_device_type 'CCD area detector'
_diffrn_measurement_method 'phi and omega scans'
_diffrn_radiation_monochromator graphite
_diffrn_radiation_source 'fine-focus sealed tube'
_diffrn_radiation_type MoK\a
_diffrn_radiation_wavelength 0.71073
_diffrn_reflns_av_R_equivalents 0.0286
_diffrn_reflns_av_sigmaI/netI 0.0349
_diffrn_reflns_limit_h_max 15
_diffrn_reflns_limit_h_min -15
_diffrn_reflns_limit_k_max 16
_diffrn_reflns_limit_k_min -16
_diffrn_reflns_limit_l_max 20
_diffrn_reflns_limit_l_min -20
_diffrn_reflns_number 31720
_diffrn_reflns_theta_full 24.80
_diffrn_reflns_theta_max 24.80
_diffrn_reflns_theta_min 1.27
_exptl_absorpt_coefficient_mu 1.011
_exptl_absorpt_correction_T_max 0.793
_exptl_absorpt_correction_T_min 0.731
_exptl_absorpt_correction_type empirical
_exptl_absorpt_process_details SADABS
_exptl_crystal_colour Yellow
_exptl_crystal_density_diffrn 1.389
_exptl_crystal_density_method 'not measured'
_exptl_crystal_description Block
_exptl_crystal_F_000 1208
_exptl_crystal_size_max 0.32
_exptl_crystal_size_mid 0.28
_exptl_crystal_size_min 0.23
_platon_squeeze_details ' ?'
_refine_diff_density_max 0.695
_refine_diff_density_min -0.354
_refine_diff_density_rms 0.059
_refine_ls_extinction_method none
_refine_ls_goodness_of_fit_ref 1.050
_refine_ls_hydrogen_treatment mixed
_refine_ls_matrix_type full
_refine_ls_number_parameters 709
_refine_ls_number_reflns 9622
_refine_ls_number_restraints 0
_refine_ls_restrained_S_all 1.050
_refine_ls_R_factor_all 0.0580
_refine_ls_R_factor_gt 0.0442
_refine_ls_shift/su_max 0.003
_refine_ls_shift/su_mean 0.002
_refine_ls_structure_factor_coef Fsqd
_refine_ls_weighting_details 'calc w=1/[\s^2^(Fo^2^)+(0.0741P)^2^+1.2714P] where P=(Fo^2^+2Fc^2^)/3'
_refine_ls_weighting_scheme calc
_refine_ls_wR_factor_gt 0.1283
_refine_ls_wR_factor_ref 0.1345
_reflns_number_gt 7390
_reflns_number_total 9622
_reflns_threshold_expression >2sigma(I)
_cod_data_source_file d1nj03471e2.cif
_cod_data_source_block sk
_cod_depositor_comments
;
The following automatic conversions were performed:

data item '_exptl_absorpt_correction_type' value 'EMPIRICAL' was
changed to 'empirical' in accordance with the
/home/data/users/saulius/crontab/automatic-downloads/rss-feeds/RSC/lib/dictionaries/cif_core.dic
dictionary named 'cif_core.dic' version 2.4.2 last updated on
2011-04-26.

data item '_symmetry_cell_setting' value 'Triclinic' was changed to
'triclinic' in accordance with the
/home/data/users/saulius/crontab/automatic-downloads/rss-feeds/RSC/lib/dictionaries/cif_core.dic
dictionary named 'cif_core.dic' version 2.4.2 last updated on
2011-04-26.

Automatic conversion script
Id: cif_fix_values 7556 2019-12-06 15:28:31Z antanas 

 Adding full bibliography for 7060943.cif.

2024-09-02
Z value and formula fixed to values more according to usual
chemical conventions.                 miguel
;
_cod_original_formula_sum 'C44 H38 Cl2 N16 O12 Zn2'
_cod_original_formula_weight 1184.58
_cod_original_formula_moiety 'C44 H38 N16 O4 Zn2, 2(Cl O4)'
_cod_original_formula_units_Z 2
_cod_original_cell_volume 2831.46(15)
_cod_database_code 7060943

loop_
_symmetry_equiv_pos_as_xyz
'x, y, z'
'-x, -y, -z'

loop_
_atom_site_label
_atom_site_type_symbol
_atom_site_fract_x
_atom_site_fract_y
_atom_site_fract_z
_atom_site_U_iso_or_equiv
_atom_site_adp_type
_atom_site_occupancy
_atom_site_symmetry_multiplicity
_atom_site_calc_flag
_atom_site_refinement_flags
_atom_site_disorder_assembly
_atom_site_disorder_group
Zn01 Zn 0.86588(3) 0.79342(3) 0.26336(2) 0.04002(13) Uani 1 1 d . . .
Zn02 Zn 0.75422(3) 0.40844(3) 0.23576(2) 0.04217(13) Uani 1 1 d . . .
Cl1 Cl 0.70469(10) 0.16930(11) 0.88086(7) 0.0791(3) Uani 1 1 d . . .
Cl2 Cl 0.56139(17) 0.20226(13) 0.48149(14) 0.1229(6) Uani 1 1 d . . .
O1 O 0.67320(18) 0.53198(17) 0.23258(14) 0.0447(5) Uani 1 1 d . . .
O3 O 0.88742(19) 0.68234(17) 0.34606(13) 0.0439(5) Uani 1 1 d . . .
O4 O 0.75736(18) 0.67402(17) 0.17505(12) 0.0434(5) Uani 1 1 d . . .
O2 O 0.89677(17) 0.52309(16) 0.27396(13) 0.0444(5) Uani 1 1 d . . .
N15 N 1.0238(2) 0.8831(2) 0.34291(16) 0.0418(6) Uani 1 1 d . . .
N11 N 0.8007(2) 0.9121(2) 0.20520(17) 0.0460(7) Uani 1 1 d . . .
N13 N 0.9707(2) 0.7833(2) 0.19338(16) 0.0444(7) Uani 1 1 d . . .
N9 N 0.7565(2) 0.8237(2) 0.32547(17) 0.0422(6) Uani 1 1 d . . .
N7 N 0.6038(2) 0.3100(2) 0.15149(19) 0.0536(8) Uani 1 1 d . . .
N14 N 1.0756(3) 0.8424(3) 0.2332(2) 0.0590(10) Uani 1 1 d . . .
N1 N 0.7154(2) 0.3934(2) 0.34420(17) 0.0500(7) Uani 1 1 d . . .
N5 N 0.7808(2) 0.3945(2) 0.12108(17) 0.0479(7) Uani 1 1 d . . .
C1 C 0.5994(2) 0.5506(3) 0.26715(19) 0.0414(8) Uani 1 1 d . . .
N4 N 0.8395(2) 0.2981(2) 0.28877(18) 0.0489(7) Uani 1 1 d . . .
C44 C 1.0503(3) 0.9293(3) 0.4210(2) 0.0498(9) Uani 1 1 d . . .
H44 H 0.9948 0.9243 0.4433 0.060 Uiso 1 1 calc R . .
C28 C 0.7904(3) 0.7197(3) 0.4354(2) 0.0464(8) Uani 1 1 d . . .
N2 N 0.7673(3) 0.3278(3) 0.3905(2) 0.0693(10) Uani 1 1 d . . .
N10 N 0.6940(3) 0.8865(3) 0.2863(2) 0.0621(9) Uani 1 1 d . . .
N6 N 0.6931(3) 0.3324(3) 0.0594(2) 0.0701(11) Uani 1 1 d . . .
C19 C 0.6007(3) 0.2912(3) 0.0747(2) 0.0517(9) Uani 1 1 d . . .
C40 C 0.9455(3) 0.7380(3) 0.1196(2) 0.0500(9) Uani 1 1 d . . .
H40 H 1.0004 0.7465 0.0966 0.060 Uiso 1 1 calc R . .
C16 C 0.9800(3) 0.5400(2) 0.2456(2) 0.0443(8) Uani 1 1 d . . .
C23 C 0.8633(3) 0.6687(3) 0.41495(19) 0.0447(8) Uani 1 1 d . . .
C10 C 0.9538(4) 0.1799(3) 0.2987(3) 0.0671(11) Uani 1 1 d . . .
H10 H 0.9984 0.1497 0.2777 0.081 Uiso 1 1 calc R . .
O8 O 0.7144(3) 0.1534(3) 0.8031(2) 0.1159(13) Uani 1 1 d . . .
C34 C 0.7498(3) 0.6448(3) 0.09753(19) 0.0439(8) Uani 1 1 d . . .
C29 C 0.7355(3) 0.7878(3) 0.3869(2) 0.0483(9) Uani 1 1 d . . .
H29 H 0.6798 0.8078 0.4010 0.058 Uiso 1 1 calc R . .
C39 C 0.8375(3) 0.6745(3) 0.0692(2) 0.0483(8) Uani 1 1 d . . .
C2 C 0.5381(3) 0.6209(3) 0.2396(2) 0.0474(8) Uani 1 1 d . . .
H2 H 0.5463 0.6542 0.1963 0.057 Uiso 1 1 calc R . .
C33 C 0.8273(3) 0.9608(3) 0.1470(2) 0.0602(10) Uani 1 1 d . . .
H33 H 0.8865 0.9480 0.1336 0.072 Uiso 1 1 calc R . .
C30 C 0.7181(3) 0.9335(3) 0.2259(2) 0.0518(9) Uani 1 1 d . . .
C8 C 0.8264(3) 0.2744(3) 0.3584(2) 0.0548(9) Uani 1 1 d . . .
C15 C 1.0809(3) 0.6040(3) 0.2955(3) 0.0564(10) Uani 1 1 d . . .
H15 H 1.0904 0.6316 0.3491 0.068 Uiso 1 1 calc R . .
C3 C 0.4651(3) 0.6418(3) 0.2761(3) 0.0649(11) Uani 1 1 d . . .
H3 H 0.4247 0.6893 0.2573 0.078 Uiso 1 1 calc R . .
C6 C 0.5866(3) 0.5000(3) 0.3326(2) 0.0476(8) Uani 1 1 d . . .
O6 O 0.6567(4) 0.2532(3) 0.8854(2) 0.1242(15) Uani 1 1 d . . .
C41 C 1.1045(3) 0.8887(3) 0.3121(2) 0.0464(8) Uani 1 1 d . . .
C17 C 0.9688(3) 0.4957(3) 0.1650(2) 0.0492(9) Uani 1 1 d . . .
N12 N 0.6559(4) 1.0006(3) 0.1864(3) 0.0971(13) Uani 1 1 d . . .
C43 C 1.1545(3) 0.9829(3) 0.4689(2) 0.0614(10) Uani 1 1 d . . .
H43 H 1.1691 1.0148 0.5224 0.074 Uiso 1 1 calc R . .
C24 C 0.9076(4) 0.6021(3) 0.4659(2) 0.0636(11) Uani 1 1 d . . .
H24 H 0.9556 0.5681 0.4527 0.076 Uiso 1 1 calc R . .
C7 C 0.6482(3) 0.4302(3) 0.3701(2) 0.0533(9) Uani 1 1 d . . .
H7 H 0.6388 0.4094 0.4178 0.064 Uiso 1 1 calc R . .
C11 C 0.9031(3) 0.2504(3) 0.2602(2) 0.0614(10) Uani 1 1 d . . .
H11 H 0.9131 0.2664 0.2114 0.074 Uiso 1 1 calc R . .
C18 C 0.8692(3) 0.4303(3) 0.1065(2) 0.0587(10) Uani 1 1 d . . .
H18 H 0.8683 0.4120 0.0532 0.070 Uiso 1 1 calc R . .
C32 C 0.7735(4) 1.0269(3) 0.1071(3) 0.0740(12) Uani 1 1 d . . .
H32 H 0.7949 1.0583 0.0673 0.089 Uiso 1 1 calc R . .
C38 C 0.8227(3) 0.6393(3) -0.0131(2) 0.0670(11) Uani 1 1 d . . .
H38 H 0.8811 0.6587 -0.0317 0.080 Uiso 1 1 calc R . .
C35 C 0.6518(3) 0.5813(3) 0.0418(2) 0.0664(11) Uani 1 1 d . . .
H35 H 0.5922 0.5606 0.0588 0.080 Uiso 1 1 calc R . .
O5 O 0.6513(4) 0.0843(4) 0.9033(3) 0.1448(17) Uani 1 1 d . . .
N3 N 0.8720(4) 0.2017(3) 0.4012(3) 0.0995(14) Uani 1 1 d . . .
C5 C 0.5105(3) 0.5238(4) 0.3668(3) 0.0682(11) Uani 1 1 d . . .
H5 H 0.5002 0.4906 0.4096 0.082 Uiso 1 1 calc R . .
C27 C 0.7655(4) 0.6997(3) 0.5060(2) 0.0710(12) Uani 1 1 d . . .
H27 H 0.7169 0.7320 0.5200 0.085 Uiso 1 1 calc R . .
N16 N 1.2159(3) 0.9415(3) 0.3581(3) 0.0878(12) Uani 1 1 d . . .
C4 C 0.4514(4) 0.5931(4) 0.3401(3) 0.0790(14) Uani 1 1 d . . .
H4 H 0.4022 0.6077 0.3646 0.095 Uiso 1 1 calc R . .
C12 C 1.0590(4) 0.5219(3) 0.1396(3) 0.0744(12) Uani 1 1 d . . .
H12 H 1.0521 0.4941 0.0867 0.089 Uiso 1 1 calc R . .
C42 C 1.2384(3) 0.9896(3) 0.4373(3) 0.0688(12) Uani 1 1 d . . .
H42 H 1.3099 1.0264 0.4694 0.083 Uiso 1 1 calc R . .
C14 C 1.1683(3) 0.6277(3) 0.2668(3) 0.0774(13) Uani 1 1 d . . .
H14 H 1.2348 0.6718 0.3009 0.093 Uiso 1 1 calc R . .
C13 C 1.1567(4) 0.5865(4) 0.1889(3) 0.0866(15) Uani 1 1 d . . .
H13 H 1.2150 0.6024 0.1696 0.104 Uiso 1 1 calc R . .
N8 N 0.5082(4) 0.2301(4) 0.0088(3) 0.1088(16) Uani 1 1 d . . .
C31 C 0.6866(4) 1.0466(4) 0.1266(3) 0.0807(14) Uani 1 1 d . . .
H31 H 0.6479 1.0915 0.0993 0.097 Uiso 1 1 calc R . .
C9 C 0.9361(4) 0.1555(4) 0.3697(3) 0.0806(13) Uani 1 1 d . . .
H9 H 0.9683 0.1069 0.3967 0.097 Uiso 1 1 calc R . .
O7 O 0.8149(4) 0.2042(5) 0.9408(3) 0.175(2) Uani 1 1 d . . .
C37 C 0.7262(4) 0.5779(4) -0.0664(3) 0.0925(17) Uani 1 1 d . . .
H37 H 0.7179 0.5562 -0.1210 0.111 Uiso 1 1 calc R . .
C25 C 0.8823(5) 0.5854(4) 0.5349(3) 0.0859(15) Uani 1 1 d . . .
H25 H 0.9138 0.5411 0.5684 0.103 Uiso 1 1 calc R . .
C36 C 0.6421(4) 0.5487(4) -0.0385(3) 0.0950(17) Uani 1 1 d . . .
H36 H 0.5761 0.5056 -0.0744 0.114 Uiso 1 1 calc R . .
C26 C 0.8105(5) 0.6340(4) 0.5550(3) 0.0920(16) Uani 1 1 d . . .
H26 H 0.7927 0.6221 0.6017 0.110 Uiso 1 1 calc R . .
C20 C 0.5133(4) 0.2712(4) 0.1661(4) 0.105(2) Uani 1 1 d . . .
H20 H 0.5136 0.2865 0.2195 0.127 Uiso 1 1 calc R . .
C21 C 0.4198(5) 0.2107(6) 0.1084(5) 0.151(3) Uani 1 1 d . . .
H21 H 0.3593 0.1824 0.1224 0.181 Uiso 1 1 calc R . .
C22 C 0.4177(4) 0.1924(5) 0.0284(4) 0.124(2) Uani 1 1 d . . .
H22 H 0.3534 0.1538 -0.0130 0.148 Uiso 1 1 calc R . .
O9 O 0.6651(5) 0.2608(5) 0.5138(3) 0.185(3) Uani 1 1 d . . .
O10 O 0.4951(5) 0.2666(5) 0.4627(4) 0.196(3) Uani 1 1 d . . .
O11 O 0.5612(9) 0.1578(7) 0.4081(7) 0.319(6) Uani 1 1 d . . .
O12 O 0.5416(9) 0.1423(8) 0.5290(9) 0.417(9) Uani 1 1 d . . .
H110 H 0.654(4) 0.898(3) 0.305(3) 0.069(15) Uiso 1 1 d . . .
H114 H 1.109(3) 0.838(3) 0.219(2) 0.033(12) Uiso 1 1 d . . .
H106 H 0.688(3) 0.327(3) 0.018(2) 0.055(13) Uiso 1 1 d . . .
H102 H 0.749(5) 0.320(5) 0.437(4) 0.15(2) Uiso 1 1 d . . .
H201 H 0.891(4) 0.619(4) 0.318(3) 0.105(17) Uiso 1 1 d . . .
H202 H 0.704(4) 0.594(4) 0.198(3) 0.122(18) Uiso 1 1 d . . .

loop_
_atom_site_aniso_label
_atom_site_aniso_U_11
_atom_site_aniso_U_22
_atom_site_aniso_U_33
_atom_site_aniso_U_23
_atom_site_aniso_U_13
_atom_site_aniso_U_12
Zn01 0.0415(2) 0.0367(2) 0.0452(2) 0.00433(17) 0.02023(17) 0.00973(17)
Zn02 0.0458(2) 0.0384(2) 0.0458(2) 0.00634(17) 0.02168(17) 0.00883(17)
Cl1 0.0678(7) 0.1072(10) 0.0762(7) 0.0275(7) 0.0361(6) 0.0293(7)
Cl2 0.1363(14) 0.0768(10) 0.2028(19) 0.0282(11) 0.1178(14) 0.0279(10)
O1 0.0474(13) 0.0418(13) 0.0551(13) 0.0105(11) 0.0305(11) 0.0109(11)
O3 0.0577(14) 0.0362(13) 0.0447(12) 0.0047(10) 0.0250(11) 0.0157(11)
O4 0.0504(13) 0.0421(13) 0.0383(11) 0.0050(10) 0.0211(10) 0.0037(10)
O2 0.0440(12) 0.0397(13) 0.0554(13) 0.0002(11) 0.0275(11) 0.0093(10)
N15 0.0420(15) 0.0387(16) 0.0461(15) 0.0080(12) 0.0164(12) 0.0114(12)
N11 0.0469(16) 0.0388(16) 0.0499(16) 0.0074(13) 0.0151(13) 0.0092(13)
N13 0.0399(15) 0.0470(17) 0.0476(16) 0.0035(13) 0.0197(12) 0.0076(13)
N9 0.0435(15) 0.0366(16) 0.0516(16) 0.0032(13) 0.0225(13) 0.0128(13)
N7 0.0461(17) 0.0436(18) 0.069(2) -0.0010(15) 0.0244(15) 0.0031(14)
N14 0.0418(19) 0.075(3) 0.060(2) -0.0059(17) 0.0296(17) 0.0013(17)
N1 0.0587(18) 0.0483(18) 0.0536(17) 0.0189(14) 0.0269(14) 0.0204(15)
N5 0.0488(17) 0.0445(17) 0.0470(16) 0.0003(13) 0.0177(14) 0.0054(14)
C1 0.0346(16) 0.0424(19) 0.0444(17) -0.0011(15) 0.0141(14) 0.0062(14)
N4 0.0498(17) 0.0445(18) 0.0533(17) 0.0087(14) 0.0177(14) 0.0144(14)
C44 0.054(2) 0.045(2) 0.0489(19) 0.0034(16) 0.0171(17) 0.0123(17)
C28 0.056(2) 0.041(2) 0.0438(18) 0.0018(15) 0.0238(16) 0.0068(16)
N2 0.088(3) 0.075(3) 0.074(2) 0.041(2) 0.047(2) 0.043(2)
N10 0.059(2) 0.065(2) 0.083(2) 0.0202(19) 0.0381(19) 0.0347(18)
N6 0.071(2) 0.076(3) 0.046(2) -0.0118(19) 0.0221(18) -0.0105(19)
C19 0.049(2) 0.039(2) 0.059(2) 0.0002(17) 0.0099(17) 0.0129(16)
C40 0.050(2) 0.056(2) 0.051(2) 0.0067(17) 0.0298(17) 0.0120(17)
C16 0.0431(18) 0.0349(19) 0.061(2) 0.0093(16) 0.0239(16) 0.0137(15)
C23 0.058(2) 0.0376(19) 0.0348(16) 0.0029(14) 0.0161(15) 0.0055(16)
C10 0.069(3) 0.056(3) 0.082(3) 0.011(2) 0.025(2) 0.032(2)
O8 0.126(3) 0.141(3) 0.100(3) 0.000(2) 0.072(2) 0.028(3)
C34 0.0493(19) 0.045(2) 0.0384(17) 0.0043(15) 0.0174(15) 0.0116(16)
C29 0.0463(19) 0.046(2) 0.055(2) -0.0064(17) 0.0262(16) 0.0071(16)
C39 0.054(2) 0.051(2) 0.0431(18) 0.0052(16) 0.0235(16) 0.0097(17)
C2 0.0421(18) 0.050(2) 0.0471(18) 0.0085(16) 0.0110(15) 0.0137(16)
C33 0.060(2) 0.050(2) 0.063(2) 0.010(2) 0.0160(19) 0.0084(19)
C30 0.050(2) 0.043(2) 0.061(2) 0.0093(18) 0.0132(17) 0.0174(17)
C8 0.063(2) 0.048(2) 0.064(2) 0.0219(19) 0.0250(19) 0.0250(19)
C15 0.0398(19) 0.054(2) 0.073(2) 0.0038(19) 0.0174(18) 0.0139(17)
C3 0.049(2) 0.077(3) 0.074(3) 0.010(2) 0.018(2) 0.034(2)
C6 0.0455(19) 0.054(2) 0.0491(19) 0.0076(17) 0.0233(16) 0.0150(17)
O6 0.174(4) 0.152(4) 0.089(2) 0.037(2) 0.066(3) 0.094(3)
C41 0.0423(19) 0.044(2) 0.051(2) 0.0081(16) 0.0165(16) 0.0076(16)
C17 0.0445(19) 0.046(2) 0.065(2) 0.0055(17) 0.0310(17) 0.0104(16)
N12 0.094(3) 0.079(3) 0.113(3) 0.021(3) 0.020(3) 0.037(2)
C43 0.065(3) 0.059(3) 0.051(2) -0.0003(19) 0.0126(19) 0.012(2)
C24 0.089(3) 0.055(2) 0.050(2) 0.0103(19) 0.022(2) 0.029(2)
C7 0.062(2) 0.063(2) 0.051(2) 0.0202(18) 0.0344(18) 0.0211(19)
C11 0.062(2) 0.063(3) 0.062(2) 0.007(2) 0.0222(19) 0.024(2)
C18 0.071(3) 0.059(3) 0.056(2) -0.0014(19) 0.040(2) 0.011(2)
C32 0.085(3) 0.063(3) 0.072(3) 0.026(2) 0.022(2) 0.018(3)
C38 0.073(3) 0.082(3) 0.048(2) -0.004(2) 0.035(2) 0.008(2)
C35 0.056(2) 0.082(3) 0.050(2) -0.006(2) 0.0226(18) -0.007(2)
O5 0.144(4) 0.138(4) 0.199(5) 0.078(4) 0.111(4) 0.031(3)
N3 0.112(3) 0.092(3) 0.114(3) 0.043(3) 0.045(3) 0.050(3)
C5 0.065(2) 0.096(3) 0.068(2) 0.027(2) 0.043(2) 0.034(2)
C27 0.104(3) 0.066(3) 0.060(2) 0.011(2) 0.051(2) 0.021(3)
N16 0.061(2) 0.096(3) 0.093(3) 0.003(2) 0.024(2) 0.001(2)
C4 0.066(3) 0.112(4) 0.082(3) 0.016(3) 0.042(2) 0.045(3)
C12 0.071(3) 0.081(3) 0.089(3) 0.007(3) 0.054(2) 0.017(2)
C42 0.055(2) 0.068(3) 0.060(2) -0.006(2) 0.0057(19) -0.002(2)
C14 0.042(2) 0.066(3) 0.118(4) 0.011(3) 0.026(2) 0.005(2)
C13 0.052(3) 0.094(4) 0.122(4) 0.003(3) 0.052(3) 0.005(2)
N8 0.076(3) 0.093(3) 0.122(4) -0.023(3) 0.006(3) 0.009(3)
C31 0.093(4) 0.063(3) 0.085(3) 0.034(3) 0.018(3) 0.032(3)
C9 0.088(3) 0.066(3) 0.095(3) 0.030(3) 0.025(3) 0.045(3)
O7 0.097(3) 0.232(6) 0.165(5) 0.058(4) 0.009(3) 0.026(4)
C37 0.090(3) 0.125(4) 0.048(2) -0.026(3) 0.034(2) -0.006(3)
C25 0.143(5) 0.067(3) 0.053(2) 0.024(2) 0.035(3) 0.031(3)
C36 0.077(3) 0.122(4) 0.056(3) -0.025(3) 0.020(2) -0.022(3)
C26 0.147(5) 0.087(4) 0.057(3) 0.020(3) 0.055(3) 0.027(4)
C20 0.072(3) 0.116(5) 0.110(4) -0.031(3) 0.049(3) -0.028(3)
C21 0.074(4) 0.171(7) 0.164(6) -0.065(6) 0.057(4) -0.056(4)
C22 0.059(3) 0.137(5) 0.130(5) -0.054(4) 0.022(3) -0.028(3)
O9 0.152(5) 0.255(7) 0.146(4) 0.105(4) 0.062(4) 0.002(5)
O10 0.190(6) 0.203(6) 0.217(6) 0.018(5) 0.070(5) 0.109(5)
O11 0.386(13) 0.225(8) 0.368(12) -0.113(9) 0.202(11) 0.063(8)
O12 0.384(12) 0.367(13) 0.77(2) 0.435(16) 0.434(16) 0.170(11)

loop_
_atom_type_symbol
_atom_type_description
_atom_type_scat_dispersion_real
_atom_type_scat_dispersion_imag
_atom_type_scat_source
C C 0.0033 0.0016 'International Tables Vol C Tables 4.2.6.8 and 6.1.1.4'
H H 0.0000 0.0000 'International Tables Vol C Tables 4.2.6.8 and 6.1.1.4'
N N 0.0061 0.0033 'International Tables Vol C Tables 4.2.6.8 and 6.1.1.4'
O O 0.0106 0.0060 'International Tables Vol C Tables 4.2.6.8 and 6.1.1.4'
Cl Cl 0.1484 0.1585 'International Tables Vol C Tables 4.2.6.8 and 6.1.1.4'
Zn Zn 0.2839 1.4301 'International Tables Vol C Tables 4.2.6.8 and 6.1.1.4'

loop_
_geom_angle_atom_site_label_1
_geom_angle_atom_site_label_2
_geom_angle_atom_site_label_3
_geom_angle
_geom_angle_site_symmetry_1
_geom_angle_site_symmetry_3
_geom_angle_publ_flag
O4 Zn01 N15 155.77(10) . . ?
O4 Zn01 N11 97.01(10) . . ?
N15 Zn01 N11 98.11(10) . . ?
O4 Zn01 N13 84.01(9) . . ?
N15 Zn01 N13 75.88(10) . . ?
N11 Zn01 N13 95.14(11) . . ?
O4 Zn01 N9 98.25(9) . . ?
N15 Zn01 N9 103.65(10) . . ?
N11 Zn01 N9 76.33(11) . . ?
N13 Zn01 N9 171.36(11) . . ?
O4 Zn01 O3 85.31(9) . . ?
N15 Zn01 O3 87.90(10) . . ?
N11 Zn01 O3 157.50(10) . . ?
N13 Zn01 O3 107.36(10) . . ?
N9 Zn01 O3 81.18(10) . . ?
O2 Zn02 N1 104.54(10) . . ?
O2 Zn02 N5 84.24(10) . . ?
N1 Zn02 N5 169.54(11) . . ?
O2 Zn02 N7 157.48(11) . . ?
N1 Zn02 N7 96.21(12) . . ?
N5 Zn02 N7 76.12(11) . . ?
O2 Zn02 N4 93.53(10) . . ?
N1 Zn02 N4 76.99(11) . . ?
N5 Zn02 N4 97.07(11) . . ?
N7 Zn02 N4 99.64(11) . . ?
O2 Zn02 O1 83.93(8) . . ?
N1 Zn02 O1 81.81(10) . . ?
N5 Zn02 O1 105.09(10) . . ?
N7 Zn02 O1 90.58(10) . . ?
N4 Zn02 O1 157.29(10) . . ?
O5 Cl1 O8 114.8(3) . . ?
O5 Cl1 O6 112.6(3) . . ?
O8 Cl1 O6 109.4(2) . . ?
O5 Cl1 O7 108.7(3) . . ?
O8 Cl1 O7 106.8(3) . . ?
O6 Cl1 O7 103.7(3) . . ?
O12 Cl2 O9 111.9(7) . . ?
O12 Cl2 O10 115.1(5) . . ?
O9 Cl2 O10 105.7(4) . . ?
O12 Cl2 O11 115.3(8) . . ?
O9 Cl2 O11 100.7(5) . . ?
O10 Cl2 O11 106.7(6) . . ?
C1 O1 Zn02 131.4(2) . . ?
C23 O3 Zn01 133.6(2) . . ?
C34 O4 Zn01 130.4(2) . . ?
C16 O2 Zn02 130.5(2) . . ?
C41 N15 C44 118.0(3) . . ?
C41 N15 Zn01 115.3(2) . . ?
C44 N15 Zn01 126.6(2) . . ?
C30 N11 C33 117.5(3) . . ?
C30 N11 Zn01 114.1(2) . . ?
C33 N11 Zn01 128.2(3) . . ?
C40 N13 N14 118.4(3) . . ?
C40 N13 Zn01 128.9(2) . . ?
N14 N13 Zn01 112.4(2) . . ?
C29 N9 N10 117.1(3) . . ?
C29 N9 Zn01 131.6(2) . . ?
N10 N9 Zn01 111.0(2) . . ?
C20 N7 C19 117.2(4) . . ?
C20 N7 Zn02 128.0(3) . . ?
C19 N7 Zn02 114.7(2) . . ?
C41 N14 N13 119.1(3) . . ?
C7 N1 N2 116.5(3) . . ?
C7 N1 Zn02 130.9(3) . . ?
N2 N1 Zn02 112.5(2) . . ?
C18 N5 N6 118.8(3) . . ?
C18 N5 Zn02 128.6(2) . . ?
N6 N5 Zn02 112.3(2) . . ?
O1 C1 C2 120.3(3) . . ?
O1 C1 C6 120.0(3) . . ?
C2 C1 C6 119.7(3) . . ?
C8 N4 C11 117.3(3) . . ?
C8 N4 Zn02 114.4(2) . . ?
C11 N4 Zn02 128.3(3) . . ?
N15 C44 C43 123.1(3) . . ?
C27 C28 C23 118.0(4) . . ?
C27 C28 C29 117.1(3) . . ?
C23 C28 C29 124.8(3) . . ?
N1 N2 C8 118.5(3) . . ?
C30 N10 N9 120.0(3) . . ?
N5 N6 C19 119.5(3) . . ?
N7 C19 N6 117.2(3) . . ?
N7 C19 N8 123.9(4) . . ?
N6 C19 N8 118.8(4) . . ?
N13 C40 C39 124.7(3) . . ?
O2 C16 C15 119.4(3) . . ?
O2 C16 C17 122.3(3) . . ?
C15 C16 C17 118.3(3) . . ?
O3 C23 C24 120.5(3) . . ?
O3 C23 C28 120.7(3) . . ?
C24 C23 C28 118.9(3) . . ?
C11 C10 C9 117.3(4) . . ?
O4 C34 C35 119.5(3) . . ?
O4 C34 C39 122.7(3) . . ?
C35 C34 C39 117.8(3) . . ?
N9 C29 C28 125.9(3) . . ?
C38 C39 C34 118.9(3) . . ?
C38 C39 C40 116.2(3) . . ?
C34 C39 C40 124.8(3) . . ?
C3 C2 C1 120.4(4) . . ?
C32 C33 N11 124.1(4) . . ?
N11 C30 N10 117.2(3) . . ?
N11 C30 N12 122.2(4) . . ?
N10 C30 N12 120.6(4) . . ?
N4 C8 N2 117.3(3) . . ?
N4 C8 N3 123.4(4) . . ?
N2 C8 N3 119.3(4) . . ?
C16 C15 C14 121.3(4) . . ?
C2 C3 C4 120.8(4) . . ?
C5 C6 C1 117.4(3) . . ?
C5 C6 C7 116.8(3) . . ?
C1 C6 C7 125.8(3) . . ?
N15 C41 N14 116.9(3) . . ?
N15 C41 N16 122.8(3) . . ?
N14 C41 N16 120.3(3) . . ?
C12 C17 C16 118.0(3) . . ?
C12 C17 C18 117.6(3) . . ?
C16 C17 C18 124.3(3) . . ?
C31 N12 C30 117.1(4) . . ?
C44 C43 C42 119.3(4) . . ?
C25 C24 C23 121.4(4) . . ?
N1 C7 C6 126.1(3) . . ?
N4 C11 C10 123.8(4) . . ?
N5 C18 C17 125.6(3) . . ?
C33 C32 C31 118.4(4) . . ?
C37 C38 C39 122.2(4) . . ?
C36 C35 C34 120.7(4) . . ?
C9 N3 C8 117.0(4) . . ?
C4 C5 C6 122.7(4) . . ?
C26 C27 C28 121.9(4) . . ?
C42 N16 C41 116.9(4) . . ?
C5 C4 C3 119.1(4) . . ?
C13 C12 C17 122.8(4) . . ?
N16 C42 C43 119.9(4) . . ?
C13 C14 C15 120.3(4) . . ?
C12 C13 C14 119.3(4) . . ?
C22 N8 C19 115.6(5) . . ?
C32 C31 N12 120.6(4) . . ?
N3 C9 C10 121.2(4) . . ?
C38 C37 C36 118.6(4) . . ?
C24 C25 C26 120.3(4) . . ?
C37 C36 C35 121.8(4) . . ?
C27 C26 C25 119.6(4) . . ?
N7 C20 C21 124.4(5) . . ?
C20 C21 C22 117.6(5) . . ?
N8 C22 C21 121.2(5) . . ?

loop_
_geom_bond_atom_site_label_1
_geom_bond_atom_site_label_2
_geom_bond_distance
_geom_bond_site_symmetry_2
_geom_bond_publ_flag
Zn01 O4 2.059(2) . ?
Zn01 N15 2.126(3) . ?
Zn01 N11 2.141(3) . ?
Zn01 N13 2.139(3) . ?
Zn01 N9 2.149(3) . ?
Zn01 O3 2.155(2) . ?
Zn02 O2 2.060(2) . ?
Zn02 N1 2.117(3) . ?
Zn02 N5 2.128(3) . ?
Zn02 N7 2.132(3) . ?
Zn02 N4 2.136(3) . ?
Zn02 O1 2.162(2) . ?
Cl1 O5 1.383(4) . ?
Cl1 O8 1.396(3) . ?
Cl1 O6 1.422(4) . ?
Cl1 O7 1.432(5) . ?
Cl2 O12 1.254(7) . ?
Cl2 O9 1.342(6) . ?
Cl2 O10 1.341(6) . ?
Cl2 O11 1.362(8) . ?
O1 C1 1.355(4) . ?
O3 C23 1.349(4) . ?
O4 C34 1.333(4) . ?
O2 C16 1.333(4) . ?
N15 C41 1.334(4) . ?
N15 C44 1.343(4) . ?
N11 C30 1.333(5) . ?
N11 C33 1.351(5) . ?
N13 C40 1.277(4) . ?
N13 N14 1.365(4) . ?
N9 C29 1.291(4) . ?
N9 N10 1.367(4) . ?
N7 C20 1.320(5) . ?
N7 C19 1.318(5) . ?
N14 C41 1.351(5) . ?
N1 C7 1.283(4) . ?
N1 N2 1.376(4) . ?
N5 C18 1.285(4) . ?
N5 N6 1.354(4) . ?
C1 C2 1.385(5) . ?
C1 C6 1.409(5) . ?
N4 C8 1.327(5) . ?
N4 C11 1.349(5) . ?
C44 C43 1.360(5) . ?
C28 C27 1.400(5) . ?
C28 C23 1.412(5) . ?
C28 C29 1.438(5) . ?
N2 C8 1.378(5) . ?
N10 C30 1.358(5) . ?
N6 C19 1.356(5) . ?
C19 N8 1.411(5) . ?
C40 C39 1.447(5) . ?
C16 C15 1.387(5) . ?
C16 C17 1.422(5) . ?
C23 C24 1.389(5) . ?
C10 C11 1.366(6) . ?
C10 C9 1.376(6) . ?
C34 C35 1.391(5) . ?
C34 C39 1.404(5) . ?
C39 C38 1.400(5) . ?
C2 C3 1.378(5) . ?
C33 C32 1.345(6) . ?
C30 N12 1.413(5) . ?
C8 N3 1.394(5) . ?
C15 C14 1.392(6) . ?
C3 C4 1.376(6) . ?
C6 C5 1.401(5) . ?
C6 C7 1.427(5) . ?
C41 N16 1.419(5) . ?
C17 C12 1.393(5) . ?
C17 C18 1.430(5) . ?
N12 C31 1.380(6) . ?
C43 C42 1.381(6) . ?
C24 C25 1.366(6) . ?
C32 C31 1.368(7) . ?
C38 C37 1.355(6) . ?
C35 C36 1.379(5) . ?
N3 C9 1.371(6) . ?
C5 C4 1.355(6) . ?
C27 C26 1.364(6) . ?
N16 C42 1.380(5) . ?
C12 C13 1.362(6) . ?
C14 C13 1.365(6) . ?
N8 C22 1.364(7) . ?
C37 C36 1.355(6) . ?
C25 C26 1.377(7) . ?
C20 C21 1.354(7) . ?
C21 C22 1.376(8) . ?

loop_
_platon_squeeze_void_nr
_platon_squeeze_void_average_x
_platon_squeeze_void_average_y
_platon_squeeze_void_average_z
_platon_squeeze_void_volume
_platon_squeeze_void_count_electrons
1 0.000 0.000 0.000 416.0 9.7
